data_4502947
loop_
_publ_author_name
'Lamann-Glees, Alexandra'
'Ruschewitz, Uwe'

_publ_section_title
;
 Effect of Counteranions in Self-Assembled Silver(I)-Coordination Polymers
 of 4-Aminobenzonitrile
;
_journal_issue 2
_journal_name_full 'Crystal Growth &amp; Design'
_journal_page_first 854
_journal_paper_doi 10.1021/cg201244y
_journal_volume 12
_journal_year 2012
_chemical_formula_moiety 'C14 H12 N4 Ag1, Cl1 O4'
_chemical_formula_sum 'C14 H12 Ag Cl N4 O4'
_chemical_formula_weight 443.60
_chemical_melting_point ?
_chemical_name_common ' Bis(para-aminobenzonitrile)silver(I)-perchlorate'
_chemical_name_systematic
;
  Bis(para-aminobenzonitrile)silver(I)-perchlorate
;
_space_group_IT_number 14
_symmetry_cell_setting monoclinic
_symmetry_space_group_name_Hall '-P 2yn'
_symmetry_space_group_name_H-M 'P 1 21/n 1'
_atom_sites_solution_hydrogens geom
_atom_sites_solution_primary direct
_atom_sites_solution_secondary difmap
_audit_creation_method SHELXL-97
_cell_angle_alpha 90.00
_cell_angle_beta 91.128(13)
_cell_angle_gamma 90.00
_cell_formula_units_Z 4
_cell_length_a 9.3563(17)
_cell_length_b 9.8376(10)
_cell_length_c 18.380(3)
_cell_measurement_reflns_used 7611
_cell_measurement_temperature 293(2)
_cell_measurement_theta_max 25.5
_cell_measurement_theta_min 2.2
_cell_volume 1691.4(4)
_computing_cell_refinement
;
IPDS program system (Stoe IPDS V2.87, 1996/97)
;
_computing_data_collection
;
IPDS program system (Stoe IPDS V2.87, 1996/97)
;
_computing_data_reduction
;
IPDS program system (Stoe IPDS V2.87, 1996/97)
;
_computing_molecular_graphics 'DIAMOND (Brandenburg, 2001)'
_computing_publication_material 'pubCIF (Westrip, 2009)'
_computing_structure_refinement 'SHELXL-97 (Sheldrick, 1997)'
_computing_structure_solution 'SIR92 (Altomare, 1993)'
_diffrn_ambient_temperature 293(2)
_diffrn_measured_fraction_theta_full 0.991
_diffrn_measured_fraction_theta_max 0.991
_diffrn_measurement_device_type 'Stoe IPDS II'
_diffrn_measurement_method '\f scans'
_diffrn_radiation_monochromator graphite
_diffrn_radiation_source 'fine-focus sealed tube'
_diffrn_radiation_type MoK\a
_diffrn_radiation_wavelength 0.71073
_diffrn_reflns_av_R_equivalents 0.0885
_diffrn_reflns_av_sigmaI/netI 0.0708
_diffrn_reflns_limit_h_max 12
_diffrn_reflns_limit_h_min -12
_diffrn_reflns_limit_k_max 12
_diffrn_reflns_limit_k_min -12
_diffrn_reflns_limit_l_max 23
_diffrn_reflns_limit_l_min -23
_diffrn_reflns_number 26175
_diffrn_reflns_theta_full 27.36
_diffrn_reflns_theta_max 27.36
_diffrn_reflns_theta_min 2.22
_diffrn_standards_decay_% 0
_diffrn_standards_interval_time 0
_diffrn_standards_number 0
_exptl_absorpt_coefficient_mu 1.375
_exptl_absorpt_correction_T_max 0.8082
_exptl_absorpt_correction_T_min 0.6625
_exptl_absorpt_correction_type numerical
_exptl_absorpt_process_details
;
(X-RED; Stoe & Cie, 2001; the crystal shape was optimized by
X-SHAPE; Stoe & Cie, 1999)
;
_exptl_crystal_colour light-yellow
_exptl_crystal_density_diffrn 1.742
_exptl_crystal_density_method 'not measured'
_exptl_crystal_description cube
_exptl_crystal_F_000 880
_exptl_crystal_size_max 0.6
_exptl_crystal_size_mid 0.5
_exptl_crystal_size_min 0.2
_refine_diff_density_max 0.704
_refine_diff_density_min -0.739
_refine_diff_density_rms 0.107
_refine_ls_extinction_coef 0.0063(8)
_refine_ls_extinction_expression Fc^*^=kFc[1+0.001xFc^2^\l^3^/sin(2\q)]^-1/4^
_refine_ls_extinction_method SHELXL
_refine_ls_goodness_of_fit_ref 0.835
_refine_ls_hydrogen_treatment constr
_refine_ls_matrix_type full
_refine_ls_number_parameters 219
_refine_ls_number_reflns 3798
_refine_ls_number_restraints 0
_refine_ls_restrained_S_all 0.835
_refine_ls_R_factor_all 0.1283
_refine_ls_R_factor_gt 0.0492
_refine_ls_shift/su_max 0.000
_refine_ls_shift/su_mean 0.000
_refine_ls_structure_factor_coef Fsqd
_refine_ls_weighting_details 'calc w=1/[\s^2^(Fo^2^)+(0.0826P)^2^+0.0000P] where P=(Fo^2^+2Fc^2^)/3'
_refine_ls_weighting_scheme calc
_refine_ls_wR_factor_gt 0.1150
_refine_ls_wR_factor_ref 0.1478
_reflns_number_gt 1640
_reflns_number_total 3798
_reflns_threshold_expression >2\s(I)
_cod_data_source_file cg201244y_si_003.cif
_cod_data_source_block alex28
_cod_depositor_comments
;
The following automatic conversions were performed:

'_chemical_melting_point' value 'not measured' was changed to '?' -
the value is undefined or not given.

Automatic conversion script
Id: cif_fix_values 1715 2011-07-08 13:25:40Z adriana 
;
_cod_original_sg_symbol_H-M P21/n
_cod_database_code 4502947

loop_
_symmetry_equiv_pos_as_xyz
'x, y, z'
'-x+1/2, y+1/2, -z+1/2'
'-x, -y, -z'
'x-1/2, -y-1/2, z-1/2'

loop_
_atom_site_label
_atom_site_type_symbol
_atom_site_fract_x
_atom_site_fract_y
_atom_site_fract_z
_atom_site_U_iso_or_equiv
_atom_site_adp_type
_atom_site_occupancy
_atom_site_symmetry_multiplicity
_atom_site_calc_flag
_atom_site_refinement_flags
Ag1 Ag 0.60341(6) 0.22567(6) 0.77065(3) 0.0759(3) Uani 1 1 d .
C1 C 0.3519(6) 0.1826(6) 0.8936(3) 0.0545(15) Uani 1 1 d .
C2 C 0.3090(7) 0.0482(7) 0.9006(3) 0.0615(16) Uani 1 1 d .
H2 H 0.2862 -0.0025 0.8593 0.085(6) Uiso 1 1 calc R
C3 C 0.3001(6) -0.0105(6) 0.9686(3) 0.0597(15) Uani 1 1 d .
H3 H 0.2711 -0.1005 0.9731 0.085(6) Uiso 1 1 calc R
C4 C 0.3345(6) 0.0652(7) 1.0305(3) 0.0545(15) Uani 1 1 d .
C5 C 0.3791(7) 0.1984(7) 1.0229(3) 0.0621(16) Uani 1 1 d .
H5 H 0.4028 0.2492 1.0641 0.085(6) Uiso 1 1 calc R
C6 C 0.3888(7) 0.2561(7) 0.9556(3) 0.0622(16) Uani 1 1 d .
H6 H 0.4203 0.3453 0.9513 0.085(6) Uiso 1 1 calc R
C7 C 0.3286(7) 0.0040(7) 1.1009(4) 0.0654(17) Uani 1 1 d .
C8 C 0.8381(6) 0.3586(7) 0.8820(3) 0.0564(15) Uani 1 1 d .
C9 C 0.9468(7) 0.2656(8) 0.8971(3) 0.0698(18) Uani 1 1 d .
H9 H 0.9862 0.2161 0.8593 0.085(6) Uiso 1 1 calc R
C10 C 0.9965(7) 0.2461(7) 0.9671(3) 0.0656(17) Uani 1 1 d .
H10 H 1.0699 0.1844 0.9764 0.085(6) Uiso 1 1 calc R
C11 C 0.9379(6) 0.3177(6) 1.0238(3) 0.0555(15) Uani 1 1 d .
C12 C 0.8269(7) 0.4074(7) 1.0096(3) 0.0638(16) Uani 1 1 d .
H12 H 0.7855 0.4545 1.0477 0.085(6) Uiso 1 1 calc R
C13 C 0.7775(7) 0.4273(7) 0.9392(3) 0.0634(16) Uani 1 1 d .
H13 H 0.7027 0.4876 0.9302 0.085(6) Uiso 1 1 calc R
C14 C 0.9930(7) 0.3016(7) 1.0961(3) 0.0671(17) Uani 1 1 d .
N1 N 0.3648(5) 0.2420(6) 0.8238(3) 0.0661(14) Uani 1 1 d .
H1A H 0.3409 0.3304 0.8268 0.085(6) Uiso 1 1 calc R
H1B H 0.3014 0.2019 0.7933 0.085(6) Uiso 1 1 calc R
N2 N 0.3237(7) -0.0430(6) 1.1578(3) 0.0795(17) Uani 1 1 d .
N3 N 0.7871(6) 0.3763(6) 0.8101(3) 0.0657(14) Uani 1 1 d .
H3A H 0.8613 0.3673 0.7800 0.085(6) Uiso 1 1 calc R
H3B H 0.7544 0.4620 0.8055 0.085(6) Uiso 1 1 calc R
N4 N 1.0395(7) 0.2883(7) 1.1538(3) 0.0822(17) Uani 1 1 d .
Cl1 Cl 0.44525(19) 0.62236(18) 0.80528(9) 0.0711(5) Uani 1 1 d .
O1 O 0.3967(14) 0.5410(8) 0.7513(5) 0.217(6) Uani 1 1 d .
O2 O 0.5927(8) 0.6491(11) 0.7962(5) 0.172(4) Uani 1 1 d .
O3 O 0.3839(13) 0.7473(7) 0.8032(6) 0.195(5) Uani 1 1 d .
O4 O 0.4461(8) 0.5580(7) 0.8731(3) 0.117(2) Uani 1 1 d .

loop_
_atom_site_aniso_label
_atom_site_aniso_U_11
_atom_site_aniso_U_22
_atom_site_aniso_U_33
_atom_site_aniso_U_23
_atom_site_aniso_U_13
_atom_site_aniso_U_12
Ag1 0.0851(4) 0.0918(4) 0.0504(3) 0.0045(3) -0.0120(2) -0.0040(3)
C1 0.050(3) 0.061(4) 0.053(3) 0.004(3) -0.004(3) 0.004(3)
C2 0.060(4) 0.064(4) 0.059(4) -0.004(3) -0.002(3) -0.003(3)
C3 0.060(4) 0.054(4) 0.064(4) 0.003(3) -0.002(3) -0.007(3)
C4 0.050(3) 0.067(4) 0.046(3) 0.004(3) -0.002(3) 0.006(3)
C5 0.074(4) 0.056(4) 0.056(4) -0.001(3) -0.005(3) -0.004(3)
C6 0.072(4) 0.052(4) 0.062(4) 0.001(3) -0.004(3) -0.001(3)
C7 0.061(4) 0.072(4) 0.063(4) 0.006(3) -0.004(3) 0.009(3)
C8 0.059(4) 0.068(4) 0.041(3) 0.000(3) -0.009(3) -0.004(3)
C9 0.065(4) 0.096(5) 0.049(3) -0.010(3) -0.001(3) 0.019(4)
C10 0.057(3) 0.083(5) 0.056(4) -0.002(3) -0.001(3) 0.014(3)
C11 0.055(3) 0.069(4) 0.042(3) 0.000(3) -0.006(3) -0.005(3)
C12 0.067(4) 0.071(4) 0.053(4) -0.003(3) 0.002(3) 0.000(3)
C13 0.068(4) 0.069(4) 0.052(3) -0.003(3) -0.007(3) 0.010(3)
C14 0.072(4) 0.085(5) 0.044(3) 0.002(3) -0.004(3) -0.001(3)
N1 0.064(3) 0.079(4) 0.054(3) 0.012(3) -0.003(2) -0.001(3)
N2 0.089(4) 0.083(4) 0.067(4) 0.019(3) 0.000(3) 0.011(3)
N3 0.071(3) 0.074(4) 0.051(3) 0.003(3) -0.015(2) -0.007(3)
N4 0.088(4) 0.109(5) 0.049(3) 0.007(3) -0.011(3) -0.003(4)
Cl1 0.0787(12) 0.0719(11) 0.0621(10) 0.0062(8) -0.0132(8) -0.0006(8)
O1 0.389(16) 0.103(6) 0.154(7) -0.005(5) -0.170(9) -0.045(7)
O2 0.109(6) 0.226(10) 0.181(8) 0.053(7) 0.036(5) -0.015(6)
O3 0.268(11) 0.089(5) 0.224(10) -0.021(5) -0.103(9) 0.074(6)
O4 0.152(6) 0.123(5) 0.076(4) 0.035(3) 0.000(4) -0.022(4)

loop_
_atom_type_symbol
_atom_type_description
_atom_type_scat_dispersion_real
_atom_type_scat_dispersion_imag
_atom_type_scat_source
C C 0.0033 0.0016 'International Tables Vol C Tables 4.2.6.8 and 6.1.1.4'
H H 0.0000 0.0000 'International Tables Vol C Tables 4.2.6.8 and 6.1.1.4'
N N 0.0061 0.0033 'International Tables Vol C Tables 4.2.6.8 and 6.1.1.4'
O O 0.0106 0.0060 'International Tables Vol C Tables 4.2.6.8 and 6.1.1.4'
Cl Cl 0.1484 0.1585 'International Tables Vol C Tables 4.2.6.8 and 6.1.1.4'
Ag Ag -0.8971 1.1015 'International Tables Vol C Tables 4.2.6.8 and 6.1.1.4'

loop_
_geom_angle_atom_site_label_1
_geom_angle_atom_site_label_2
_geom_angle_atom_site_label_3
_geom_angle
_geom_angle_site_symmetry_1
_geom_angle_site_symmetry_3
N4 Ag1 N2 124.8(2) 4_565 3_657
N4 Ag1 N3 120.9(2) 4_565 .
N2 Ag1 N3 96.2(2) 3_657 .
N4 Ag1 N1 99.1(2) 4_565 .
N2 Ag1 N1 94.8(2) 3_657 .
N3 Ag1 N1 119.7(2) . .
C6 C1 C2 119.2(6) . .
C6 C1 N1 120.3(6) . .
C2 C1 N1 120.4(6) . .
C3 C2 C1 120.3(6) . .
C3 C2 H2 119.8 . .
C1 C2 H2 119.8 . .
C2 C3 C4 119.9(6) . .
C2 C3 H3 120.0 . .
C4 C3 H3 120.0 . .
C5 C4 C3 119.4(5) . .
C5 C4 C7 120.5(6) . .
C3 C4 C7 120.1(6) . .
C6 C5 C4 120.7(6) . .
C6 C5 H5 119.7 . .
C4 C5 H5 119.7 . .
C5 C6 C1 120.5(6) . .
C5 C6 H6 119.7 . .
C1 C6 H6 119.7 . .
N2 C7 C4 178.9(8) . .
C13 C8 C9 118.7(5) . .
C13 C8 N3 121.2(6) . .
C9 C8 N3 120.1(6) . .
C10 C9 C8 120.7(6) . .
C10 C9 H9 119.6 . .
C8 C9 H9 119.6 . .
C9 C10 C11 120.3(6) . .
C9 C10 H10 119.9 . .
C11 C10 H10 119.9 . .
C10 C11 C12 119.4(6) . .
C10 C11 C14 120.4(6) . .
C12 C11 C14 120.2(6) . .
C13 C12 C11 120.3(6) . .
C13 C12 H12 119.9 . .
C11 C12 H12 119.9 . .
C12 C13 C8 120.6(6) . .
C12 C13 H13 119.7 . .
C8 C13 H13 119.7 . .
N4 C14 C11 178.9(8) . .
C1 N1 Ag1 115.3(4) . .
C1 N1 H1A 108.5 . .
Ag1 N1 H1A 108.5 . .
C1 N1 H1B 108.5 . .
Ag1 N1 H1B 108.5 . .
H1A N1 H1B 107.5 . .
C7 N2 Ag1 144.4(6) . 3_657
C8 N3 Ag1 116.1(4) . .
C8 N3 H3A 108.3 . .
Ag1 N3 H3A 108.3 . .
C8 N3 H3B 108.3 . .
Ag1 N3 H3B 108.3 . .
H3A N3 H3B 107.4 . .
C14 N4 Ag1 172.6(6) . 4_666
O1 Cl1 O3 112.4(6) . .
O1 Cl1 O4 112.6(5) . .
O3 Cl1 O4 115.5(6) . .
O1 Cl1 O2 109.8(8) . .
O3 Cl1 O2 103.9(7) . .
O4 Cl1 O2 101.6(5) . .

loop_
_geom_bond_atom_site_label_1
_geom_bond_atom_site_label_2
_geom_bond_distance
_geom_bond_site_symmetry_2
Ag1 N4 2.222(6) 4_565
Ag1 N2 2.322(6) 3_657
Ag1 N3 2.372(5) .
Ag1 N1 2.459(5) .
C1 C6 1.387(9) .
C1 C2 1.388(9) .
C1 N1 1.417(8) .
C2 C3 1.382(9) .
C2 H2 0.9300 .
C3 C4 1.391(8) .
C3 H3 0.9300 .
C4 C5 1.383(9) .
C4 C7 1.429(9) .
C5 C6 1.366(9) .
C5 H5 0.9300 .
C6 H6 0.9300 .
C7 N2 1.145(8) .
C8 C13 1.381(8) .
C8 C9 1.392(9) .
C8 N3 1.407(7) .
C9 C10 1.374(9) .
C9 H9 0.9300 .
C10 C11 1.380(8) .
C10 H10 0.9300 .
C11 C12 1.384(9) .
C11 C14 1.424(8) .
C12 C13 1.379(9) .
C12 H12 0.9300 .
C13 H13 0.9300 .
C14 N4 1.146(8) .
N1 H1A 0.9000 .
N1 H1B 0.9000 .
N2 Ag1 2.322(6) 3_657
N3 H3A 0.9000 .
N3 H3B 0.9000 .
N4 Ag1 2.222(6) 4_666
Cl1 O1 1.346(7) .
Cl1 O3 1.357(7) .
Cl1 O4 1.398(6) .
Cl1 O2 1.418(8) .
